data_8105129
loop_
_publ_author_name
'Kiwada, Tatsuto'
'Hirasaki, Aika'
'Odani, Akira'

_publ_section_title
;
 Crystal structure of
 dichlorido-(4,4&#x2032;-dichloro-2,2&#x2032;-bipyridine-\k2
 N,N&#x2032;)platinum(II) --- acetone (1/1), C13H12Cl4N2PtO
;
_journal_issue 2
_journal_name_full 'Zeitschrift f\"ur Kristallographie - New Crystal Structures'
_journal_page_first 423
_journal_page_last 424
_journal_paper_doi 10.1515/ncrs-2019-0728
_journal_volume 235
_journal_year 2020
_chemical_formula_sum 'C13 H12 Cl4 N2 O Pt'
_chemical_formula_weight 549.14
_space_group_crystal_system monoclinic
_space_group_IT_number 12
_space_group_name_Hall '-C 2y'
_space_group_name_H-M_alt 'C 1 2/m 1'
_atom_sites_solution_hydrogens geom
_audit_creation_method SHELXL-2018/3
_cell_angle_alpha 90
_cell_angle_beta 93.441(7)
_cell_angle_gamma 90
_cell_formula_units_Z 4
_cell_length_a 17.497(4)
_cell_length_b 6.8214(15)
_cell_length_c 14.183(3)
_cell_measurement_reflns_used 7488
_cell_measurement_temperature 93(2)
_cell_measurement_theta_max 27.42
_cell_measurement_theta_min 2.33
_cell_volume 1689.7(6)
_computing_cell_refinement 'RAPID AUTO (Rigaku)'
_computing_data_collection 'RAPID AUTO (Rigaku)'
_computing_data_reduction 'RAPID AUTO (Rigaku)'
_computing_molecular_graphics 'Ortep-3 for Windows (Farrugia, 2012)'
_computing_publication_material 'WinGX publication routines (Farrugia, 2012)'
_computing_structure_refinement 'SHELXL-2018/3 (Sheldrick, 2018)'
_diffrn_ambient_temperature 93(2)
_diffrn_detector_area_resol_mean 10
_diffrn_measured_fraction_theta_full 0.999
_diffrn_measured_fraction_theta_max 0.998
_diffrn_measurement_device_type 'Rigaku CCD Diffractometer'
_diffrn_measurement_method 'phi or omega oscillation scans'
_diffrn_radiation_type MoK\a
_diffrn_radiation_wavelength 0.71073
_diffrn_reflns_av_R_equivalents 0.0559
_diffrn_reflns_av_unetI/netI 0.0554
_diffrn_reflns_Laue_measured_fraction_full 0.999
_diffrn_reflns_Laue_measured_fraction_max 0.998
_diffrn_reflns_limit_h_max 22
_diffrn_reflns_limit_h_min -22
_diffrn_reflns_limit_k_max 8
_diffrn_reflns_limit_k_min -8
_diffrn_reflns_limit_l_max 18
_diffrn_reflns_limit_l_min -18
_diffrn_reflns_number 8112
_diffrn_reflns_point_group_measured_fraction_full 0.999
_diffrn_reflns_point_group_measured_fraction_max 0.998
_diffrn_reflns_theta_full 25.242
_diffrn_reflns_theta_max 27.422
_diffrn_reflns_theta_min 2.332
_diffrn_source 'sealed x-ray tube'
_exptl_absorpt_coefficient_mu 8.934
_exptl_absorpt_correction_T_max 1.0000
_exptl_absorpt_correction_T_min 0.3290
_exptl_absorpt_correction_type multi-scan
_exptl_absorpt_process_details 'ABSCOR (Rigaku, 1995)'
_exptl_crystal_colour red
_exptl_crystal_density_diffrn 2.159
_exptl_crystal_density_method 'not measured'
_exptl_crystal_description needle
_exptl_crystal_F_000 1032
_exptl_crystal_size_max 0.450
_exptl_crystal_size_mid 0.250
_exptl_crystal_size_min 0.150
_refine_diff_density_max 1.322
_refine_diff_density_min -1.683
_refine_diff_density_rms 0.226
_refine_ls_extinction_coef .
_refine_ls_extinction_method none
_refine_ls_goodness_of_fit_ref 1.082
_refine_ls_hydrogen_treatment constr
_refine_ls_matrix_type full
_refine_ls_number_parameters 127
_refine_ls_number_reflns 2089
_refine_ls_number_restraints 0
_refine_ls_restrained_S_all 1.082
_refine_ls_R_factor_all 0.0352
_refine_ls_R_factor_gt 0.0309
_refine_ls_shift/su_max 0.001
_refine_ls_shift/su_mean 0.000
_refine_ls_structure_factor_coef Fsqd
_refine_ls_weighting_details 'w=1/[\s^2^(Fo^2^)+(0.0289P)^2^+4.8553P] where P=(Fo^2^+2Fc^2^)/3'
_refine_ls_weighting_scheme calc
_refine_ls_wR_factor_gt 0.0686
_refine_ls_wR_factor_ref 0.0696
_reflns_Friedel_coverage 0.000
_reflns_Friedel_fraction_full .
_reflns_Friedel_fraction_max .
_reflns_number_gt 1962
_reflns_number_total 2089
_reflns_threshold_expression 'I > 2\s(I)'
_cod_data_source_file suppl_ncrs-2019-0728_suppl.cif
_cod_data_source_block shelx
_cod_original_sg_symbol_H-M 'C 2/m'
_cod_database_code 8105129
_shelx_shelxl_version_number 2018/3
_shelx_space_group_comment
;
The symmetry employed for this shelxl refinement is uniquely defined
by the following loop, which should always be used as a source of
symmetry information in preference to the above space-group names.
They are only intended as comments.
;
_shelx_estimated_absorpt_t_min 0.108
_shelx_estimated_absorpt_t_max 0.348

loop_
_space_group_symop_operation_xyz
'x, y, z'
'-x, y, -z'
'x+1/2, y+1/2, z'
'-x+1/2, y+1/2, -z'
'-x, -y, -z'
'x, -y, z'
'-x+1/2, -y+1/2, -z'
'x+1/2, -y+1/2, z'

loop_
_atom_site_label
_atom_site_type_symbol
_atom_site_fract_x
_atom_site_fract_y
_atom_site_fract_z
_atom_site_U_iso_or_equiv
_atom_site_adp_type
_atom_site_occupancy
_atom_site_site_symmetry_order
_atom_site_calc_flag
_atom_site_refinement_flags_posn
_atom_site_refinement_flags_adp
_atom_site_refinement_flags_occupancy
_atom_site_disorder_assembly
_atom_site_disorder_group
C1 C 0.1021(4) 0.000000 1.0676(5) 0.0515(16) Uani 1 2 d S T P . .
H1 H 0.080403 0.000000 1.004559 0.062 Uiso 1 2 calc R U P . .
C2 C 0.0544(4) 0.000000 1.1417(6) 0.0542(17) Uani 1 2 d S T P . .
H2 H 0.000373 0.000000 1.129984 0.065 Uiso 1 2 calc R U P . .
C3 C 0.0852(4) 0.000000 1.2295(5) 0.0481(15) Uani 1 2 d S T P . .
C4 C 0.1648(3) 0.000000 1.2480(5) 0.0410(13) Uani 1 2 d S T P . .
H4 H 0.186619 0.000000 1.311030 0.049 Uiso 1 2 calc R U P . .
C5 C 0.2104(3) 0.000000 1.1728(4) 0.0335(11) Uani 1 2 d S T P . .
C6 C 0.2947(3) 0.000000 1.1814(5) 0.0375(12) Uani 1 2 d S T P . .
C7 C 0.3358(3) 0.000000 1.2675(5) 0.0451(14) Uani 1 2 d S T P . .
H7 H 0.310840 0.000000 1.325197 0.054 Uiso 1 2 calc R U P . .
C8 C 0.4148(4) 0.000000 1.2665(6) 0.0527(17) Uani 1 2 d S T P . .
C9 C 0.4500(4) 0.000000 1.1829(7) 0.0590(19) Uani 1 2 d S T P . .
H9 H 0.504316 0.000000 1.182394 0.071 Uiso 1 2 calc R U P . .
C10 C 0.4057(4) 0.000000 1.1002(6) 0.0496(16) Uani 1 2 d S T P . .
H10 H 0.430292 0.000000 1.042235 0.059 Uiso 1 2 calc R U P . .
C11 C 0.2395(5) 0.000000 1.5454(6) 0.062(2) Uani 1 2 d S T P . .
C12 C 0.1614(7) 0.000000 1.5823(9) 0.105(4) Uani 1 2 d S T P . .
C13 C 0.3073(7) 0.000000 1.6141(9) 0.104(4) Uani 1 2 d S T P . .
Cl1 Cl 0.16474(11) 0.000000 0.85612(12) 0.0521(4) Uani 1 2 d S T P . .
Cl2 Cl 0.34993(11) 0.000000 0.87534(14) 0.0574(4) Uani 1 2 d S T P . .
H12A H 0.290077 0.000000 1.678595 0.156 Uiso 1 2 calc R U P . .
H12B H 0.338175 -0.117302 1.604436 0.156 Uiso 0.5 1 calc R U P . .
H12C H 0.338175 0.117302 1.604436 0.156 Uiso 0.5 1 calc R U P . .
Cl3 Cl 0.02747(12) 0.000000 1.32464(17) 0.0785(7) Uani 1 2 d S T P . .
H13A H 0.165793 0.000000 1.651536 0.157 Uiso 1 2 calc R U P . .
H13B H 0.133588 0.117302 1.559843 0.157 Uiso 0.5 1 calc R U P . .
H13C H 0.133588 -0.117302 1.559843 0.157 Uiso 0.5 1 calc R U P . .
Cl4 Cl 0.46834(13) 0.000000 1.3739(2) 0.0826(7) Uani 1 2 d S T P . .
N1 N 0.1793(3) 0.000000 1.0832(4) 0.0381(10) Uani 1 2 d S T P . .
N2 N 0.3283(3) 0.000000 1.0976(4) 0.0404(11) Uani 1 2 d S T P . .
O1 O 0.2472(4) 0.000000 1.4622(5) 0.087(2) Uani 1 2 d S T P . .
Pt1 Pt 0.25560(2) 0.000000 0.98139(2) 0.03689(10) Uani 1 2 d S T P . .

loop_
_atom_site_aniso_label
_atom_site_aniso_U_11
_atom_site_aniso_U_22
_atom_site_aniso_U_33
_atom_site_aniso_U_23
_atom_site_aniso_U_13
_atom_site_aniso_U_12
Pt1 0.04417(15) 0.03575(13) 0.03150(14) 0.000 0.00863(10) 0.000
Cl1 0.0687(10) 0.0531(9) 0.0337(8) 0.000 -0.0023(8) 0.000
Cl2 0.0658(10) 0.0588(9) 0.0507(10) 0.000 0.0280(9) 0.000
Cl3 0.0526(10) 0.1253(19) 0.0605(13) 0.000 0.0270(10) 0.000
Cl4 0.0586(11) 0.1065(18) 0.0786(17) 0.000 -0.0308(11) 0.000
N1 0.036(2) 0.045(3) 0.033(3) 0.000 0.001(2) 0.000
N2 0.039(2) 0.041(3) 0.042(3) 0.000 0.008(2) 0.000
C6 0.039(3) 0.036(3) 0.038(3) 0.000 0.005(2) 0.000
C5 0.040(3) 0.036(3) 0.025(3) 0.000 0.002(2) 0.000
C7 0.038(3) 0.049(3) 0.047(4) 0.000 -0.006(3) 0.000
C4 0.042(3) 0.049(3) 0.032(3) 0.000 0.004(3) 0.000
C3 0.042(3) 0.059(4) 0.044(4) 0.000 0.012(3) 0.000
C8 0.043(3) 0.055(4) 0.058(5) 0.000 -0.011(3) 0.000
C9 0.035(3) 0.067(4) 0.075(6) 0.000 0.005(3) 0.000
C10 0.041(3) 0.057(4) 0.052(4) 0.000 0.014(3) 0.000
C2 0.033(3) 0.079(5) 0.051(4) 0.000 0.004(3) 0.000
C1 0.038(3) 0.079(5) 0.037(4) 0.000 -0.003(3) 0.000
O1 0.083(4) 0.142(7) 0.036(3) 0.000 0.010(3) 0.000
C11 0.088(6) 0.063(5) 0.035(4) 0.000 0.006(4) 0.000
C12 0.104(8) 0.137(11) 0.078(8) 0.000 0.036(7) 0.000
C13 0.126(10) 0.101(8) 0.081(8) 0.000 -0.034(8) 0.000

loop_
_atom_type_symbol
_atom_type_description
_atom_type_scat_dispersion_real
_atom_type_scat_dispersion_imag
_atom_type_scat_source
C C 0.0033 0.0016 'International Tables Vol C Tables 4.2.6.8 and 6.1.1.4'
H H 0.0000 0.0000 'International Tables Vol C Tables 4.2.6.8 and 6.1.1.4'
N N 0.0061 0.0033 'International Tables Vol C Tables 4.2.6.8 and 6.1.1.4'
O O 0.0106 0.0060 'International Tables Vol C Tables 4.2.6.8 and 6.1.1.4'
Cl Cl 0.1484 0.1585 'International Tables Vol C Tables 4.2.6.8 and 6.1.1.4'
Pt Pt -1.7033 8.3905 'International Tables Vol C Tables 4.2.6.8 and 6.1.1.4'

loop_
_geom_angle_atom_site_label_1
_geom_angle_atom_site_label_2
_geom_angle_atom_site_label_3
_geom_angle
_geom_angle_site_symmetry_1
_geom_angle_site_symmetry_3
N2 Pt1 N1 80.1(2) . .
N2 Pt1 Cl2 95.27(15) . .
N1 Pt1 Cl2 175.38(15) . .
N2 Pt1 Cl1 175.60(14) . .
N1 Pt1 Cl1 95.49(15) . .
Cl2 Pt1 Cl1 89.13(8) . .
C5 N1 C1 119.6(6) . .
C5 N1 Pt1 115.2(4) . .
C1 N1 Pt1 125.2(5) . .
C10 N2 C6 117.5(6) . .
C10 N2 Pt1 127.1(5) . .
C6 N2 Pt1 115.4(4) . .
N2 C6 C7 123.0(6) . .
N2 C6 C5 114.3(5) . .
C7 C6 C5 122.7(6) . .
N1 C5 C4 120.8(5) . .
N1 C5 C6 115.0(5) . .
C4 C5 C6 124.1(6) . .
C6 C7 C8 117.3(7) . .
C6 C7 H7 121.3 . .
C8 C7 H7 121.3 . .
C5 C4 C3 118.2(6) . .
C5 C4 H4 120.9 . .
C3 C4 H4 120.9 . .
C2 C3 C4 121.2(6) . .
C2 C3 Cl3 120.5(5) . .
C4 C3 Cl3 118.3(6) . .
C9 C8 C7 120.8(7) . .
C9 C8 Cl4 120.8(6) . .
C7 C8 Cl4 118.4(6) . .
C10 C9 C8 118.8(6) . .
C10 C9 H9 120.6 . .
C8 C9 H9 120.6 . .
N2 C10 C9 122.6(7) . .
N2 C10 H10 118.7 . .
C9 C10 H10 118.7 . .
C3 C2 C1 119.0(6) . .
C3 C2 H2 120.5 . .
C1 C2 H2 120.5 . .
N1 C1 C2 121.2(7) . .
N1 C1 H1 119.4 . .
C2 C1 H1 119.4 . .
O1 C11 C13 120.8(10) . .
O1 C11 C12 120.5(10) . .
C13 C11 C12 118.7(10) . .
C11 C12 H13A 109.5 . .
C11 C12 H13B 109.5 . .
H13A C12 H13B 109.5 . .
C11 C12 H13C 109.5 . .
H13A C12 H13C 109.5 . .
H13B C12 H13C 109.5 . .
C11 C13 H12A 109.5 . .
C11 C13 H12B 109.5 . .
H12A C13 H12B 109.5 . .
C11 C13 H12C 109.5 . .
H12A C13 H12C 109.5 . .
H12B C13 H12C 109.5 . .

loop_
_geom_bond_atom_site_label_1
_geom_bond_atom_site_label_2
_geom_bond_distance
_geom_bond_site_symmetry_2
Pt1 N2 2.021(6) .
Pt1 N1 2.024(5) .
Pt1 Cl2 2.2988(17) .
Pt1 Cl1 2.3119(19) .
Cl3 C3 1.733(7) .
Cl4 C8 1.740(8) .
N1 C5 1.351(8) .
N1 C1 1.356(8) .
N2 C10 1.353(8) .
N2 C6 1.359(8) .
C6 C7 1.379(9) .
C6 C5 1.472(8) .
C5 C4 1.370(8) .
C7 C8 1.384(9) .
C7 H7 0.9500 .
C4 C3 1.403(9) .
C4 H4 0.9500 .
C3 C2 1.328(11) .
C8 C9 1.369(12) .
C9 C10 1.367(11) .
C9 H9 0.9500 .
C10 H10 0.9500 .
C2 C1 1.380(10) .
C2 H2 0.9500 .
C1 H1 0.9500 .
O1 C11 1.196(10) .
C11 C13 1.489(14) .
C11 C12 1.491(14) .
C12 H13A 0.9800 .
C12 H13B 0.9800 .
C12 H13C 0.9800 .
C13 H12A 0.9800 .
C13 H12B 0.9800 .
C13 H12C 0.9800 .

loop_
_geom_torsion_atom_site_label_1
_geom_torsion_atom_site_label_2
_geom_torsion_atom_site_label_3
_geom_torsion_atom_site_label_4
_geom_torsion
_geom_torsion_site_symmetry_1
_geom_torsion_site_symmetry_2
_geom_torsion_site_symmetry_3
_geom_torsion_site_symmetry_4
C10 N2 C6 C7 0.000(3) . . . .
Pt1 N2 C6 C7 180.000(2) . . . .
C10 N2 C6 C5 180.000(2) . . . .
Pt1 N2 C6 C5 0.000(2) . . . .
C1 N1 C5 C4 0.000(3) . . . .
Pt1 N1 C5 C4 180.000(2) . . . .
C1 N1 C5 C6 180.000(2) . . . .
Pt1 N1 C5 C6 0.000(2) . . . .
N2 C6 C5 N1 0.000(2) . . . .
C7 C6 C5 N1 180.000(2) . . . .
N2 C6 C5 C4 180.000(3) . . . .
C7 C6 C5 C4 0.000(3) . . . .
N2 C6 C7 C8 0.000(3) . . . .
C5 C6 C7 C8 180.000(3) . . . .
N1 C5 C4 C3 0.000(3) . . . .
C6 C5 C4 C3 180.000(3) . . . .
C5 C4 C3 C2 0.000(3) . . . .
C5 C4 C3 Cl3 180.000(2) . . . .
C6 C7 C8 C9 0.000(4) . . . .
C6 C7 C8 Cl4 180.000(2) . . . .
C7 C8 C9 C10 0.000(4) . . . .
Cl4 C8 C9 C10 180.000(3) . . . .
C6 N2 C10 C9 0.000(3) . . . .
Pt1 N2 C10 C9 180.000(2) . . . .
C8 C9 C10 N2 0.000(3) . . . .
C4 C3 C2 C1 0.000(4) . . . .
Cl3 C3 C2 C1 180.000(3) . . . .
C5 N1 C1 C2 0.000(3) . . . .
Pt1 N1 C1 C2 180.000(2) . . . .
C3 C2 C1 N1 0.000(3) . . . .
